data_2003354
loop_
_publ_author_name
'Capper, G.'
'Davies, D. L.'
'Fawcett, J.'
'Russell, D. R.'

_publ_section_title
;
 [(\h^6^-C~6~H~3~Me~3~)Ru(D-pen)]~2~Cl~2~.4H~2~O
;
_journal_issue 4
_journal_name_full 'Acta Crystallographica Section C'
_journal_page_first 578
_journal_page_last 580
_journal_paper_doi 10.1107/S0108270194010218
_journal_volume 51
_journal_year 1995
_chemical_formula_moiety 'C28 H50 Cl2 N2 O8 Ru2 S2'
_chemical_formula_sum 'C28 H50 Cl2 N2 O8 Ru2 S2'
_chemical_formula_weight 881.91
_space_group_IT_number 4
_symmetry_cell_setting monoclinic
_symmetry_space_group_name_Hall 'P 2yb'
_symmetry_space_group_name_H-M 'P 1 21 1'
_atom_type_scat_source 'SHELXTL (Sheldrick, 1991)'
_cell_angle_alpha 90.
_cell_angle_beta 118.9(1)
_cell_angle_gamma 90.
_cell_formula_units_Z 2
_cell_length_a 10.060(2)
_cell_length_b 19.793(4)
_cell_length_c 10.251(2)
_cell_measurement_reflns_used 46
_cell_measurement_temperature 20
_cell_measurement_theta_max 12.5
_cell_measurement_theta_min 4
_cell_volume 1787.0(18)
_diffrn_measurement_device 'Siemens P4'
_diffrn_measurement_method \q/2\q
_diffrn_radiation_type MoK\a
_diffrn_radiation_wavelength 0.7107
_diffrn_reflns_av_R_equivalents 0.0297
_diffrn_reflns_limit_h_max 11
_diffrn_reflns_limit_h_min -11
_diffrn_reflns_limit_k_max 24
_diffrn_reflns_limit_k_min -1
_diffrn_reflns_limit_l_max 12
_diffrn_reflns_limit_l_min -1
_diffrn_reflns_number 4882
_diffrn_reflns_theta_max 27
_diffrn_standards_decay_% 'not significant'
_diffrn_standards_interval_count 100
_diffrn_standards_number 3
_exptl_absorpt_coefficient_mu 1.04
_exptl_absorpt_correction_T_max 0.949
_exptl_absorpt_correction_T_min 0.629
_exptl_absorpt_correction_type empirical
_exptl_crystal_colour orange
_exptl_crystal_density_diffrn 1.638
_exptl_crystal_description block
_exptl_crystal_size_max 0.38
_exptl_crystal_size_mid 0.28
_exptl_crystal_size_min 0.19
_refine_diff_density_max 1.83
_refine_diff_density_min 1.04
_refine_ls_extinction_method none
_refine_ls_goodness_of_fit_obs 1.096
_refine_ls_number_parameters 396
_refine_ls_number_reflns 3882
_refine_ls_R_factor_obs 0.0406
_refine_ls_shift/esd_max 0.141
_refine_ls_structure_factor_coef F
_refine_ls_weighting_details 'w = 1/[\s^2^(F) + 0.00156F^2^]'
_refine_ls_weighting_scheme calc
_refine_ls_wR_factor_obs 0.0434
_reflns_number_observed 3882
_reflns_number_total 3947
_reflns_observed_criterion I>2\s(I)
_cod_data_source_file hu1111.cif
_cod_data_source_block hu1111a
_cod_depositor_comments
;
 Marking attached hydrogen atoms.

 Antanas Vaitkus,
 2017-01-27

The following automatic conversions were performed:

'_refine_ls_weighting_scheme' value 'w = 1/[\s^2^(F) + 0.00156F^2^]'
was changed to 'calc'. New tag '_refine_ls_weighting_details' was
created. The value of the new tag was set to 'w = 1/[\s^2^(F) +
0.00156F^2^]'.

Automatic conversion script
Id: cif_fix_values 3143 2015-03-26 13:38:13Z robertas 
;
_cod_original_cell_volume 1787.0(10)
_cod_original_sg_symbol_Hall 'P 2y1'
_cod_original_sg_symbol_H-M 'P 21'
_cod_database_code 2003354

loop_
_symmetry_equiv_pos_as_xyz
x,y,z
-x,y+1/2,-z

loop_
_atom_site_label
_atom_site_fract_x
_atom_site_fract_y
_atom_site_fract_z
_atom_site_U_iso_or_equiv
_atom_site_attached_hydrogens
Ru(1) .1653(1) .1859(1) -.0123(1) .021(1) 0
Ru(2) .1710(1) 0 .0082(1) .021(1) 0
S(1) .0820(2) .0914(2) -.1678(2) .023(1) 0
S(2) .2440(2) .0953(2) .1641(2) .023(1) 0
N(1) .3379(6) .1838(3) -.0770(5) .025(2) 2
C(1) .3372(8) .1305(4) -.1753(7) .027(3) 0
C(2) .4177(11) .1583(5) -.2593(10) .044(4) 0
O(1) .4895(9) .1151(4) -.2995(8) .057(3) 0
O(2) .4094(9) .2168(4) -.2901(9) .064(4) 0
C(3) .1765(8) .1058(4) -.2823(7) .032(3) 0
C(4) .1735(10) .0386(5) -.3578(9) .041(4) 0
C(5) .0832(10) .1601(5) -.3988(8) .041(3) 0
N(2) .4091(6) .0003(3) .0776(5) .026(2) 2
C(6) .5087(7) .0549(4) .1757(7) .027(2) 0
C(7) .6672(9) .0253(5) .2625(9) .041(3) 0
O(3) .6890(7) -.0338(4) .2962(8) .058(3) 0
O(4) .7815(6) .0686(4) .3064(8) .058(3) 0
C(8) .4495(7) .0799(3) .2804(7) .024(3) 0
C(9) .5236(10) .1467(5) .3568(9) .046(4) 0
C(10) .4669(10) .0279(5) .3968(8) .041(3) 0
C(11) .2052(10) .2802(5) .1226(10) .039(3) 0
C(12) .1773(12) .2980(5) -.0254(12) .047(5) 0
C(13) .0420(12) .2767(5) -.1461(11) .044(4) 0
C(14) -.0629(9) .2363(5) -.1314(9) .037(3) 0
C(15) -.0303(11) .2168(5) .0135(11) .045(4) 0
C(16) .1007(12) .2418(6) .1374(10) .049(4) 0
C(17) .2928(15) .3384(7) -.0455(18) .080(7) 0
C(18) -.2038(11) .2126(7) -.2669(12) .068(5) 0
C(19) .1222(18) .2224(8) .2870(13) .085(7) 0
C(21) .0616(10) -.0479(5) .1283(9) .038(3) 0
C(22) -.0488(9) -.0275(5) -.0146(9) .039(3) 0
C(23) -.0441(11) -.0507(6) -.1425(10) .048(4) 0
C(24) .0690(12) -.0903(5) -.1303(10) .040(4) 0
C(25) .1853(10) -.1106(6) .0110(9) .038(4) 0
C(26) .1762(11) -.0884(5) .1373(10) .041(4) 0
C(27) .0582(14) -.0250(7) .2639(12) .066(6) 0
C(28) -.1757(11) -.0290(8) -.2916(11) .072(5) 0
C(29) .3164(14) -.1522(8) .0254(16) .074(7) 0
Cl(1) .7013(3) .1948(2) .1479(3) .063(1) 0
Cl(2) .5501(3) -.0149(2) -.1469(3) .064(1) 0
O(5) .4318(12) .3342(7) .5649(14) .111(7) 2
O(6) .1312(14) .3553(7) .5493(15) .125(8) 2
O(7) .8359(12) .3074(7) .4140(4) .111(7) 2
O(8) .5919(18) .3759(8) .4177(15) .126(9) 2
H(1) .3904 .0922 -.1182 .060 0
H(4A) .2312 .0058 -.2842 .060 0
H(4B) .2154 .0447 -.4225 .060 0
H(4C) .0714 .0236 -.4138 .060 0
H(5A) .0869 .2014 -.3498 .060 0
H(5B) -.0193 .1456 -.4549 .060 0
H(5C) .1247 .1667 -.4637 .060 0
H(6) .5094 .0928 .1192 .060 0
H(9A) .5117 .1789 .2833 .060 0
H(9B) .6286 .1396 .4226 .060 0
H(9C) .4765 .1631 .4116 .060 0
H(10A) .4204 -.0133 .3485 .060 0
H(10B) .4196 .0439 .4517 .060 0
H(10C) .5717 .0203 .4627 .060 0
H(11) .2947 .2951 .2081 .060 0
H(13) .0204 .2899 -.2435 .060 0
H(15) -.0975 .1876 .0271 .060 0
H(17A) .3764 .3485 .0495 .060 0
H(17B) .2482 .3793 -.0964 .060 0
H(17C) .3272 .3128 -.1018 .060 0
H(18A) -.2629 .1856 -.2375 .060 0
H(18B) -.1758 .1866 -.3277 .060 0
H(18C) -.2617 .2506 -.3216 .060 0
H(19A) .2133 .2420 .3622 .060 0
H(19B) .1282 .1746 .2972 .060 0
H(19C) .0385 .2384 .2969 .060 0
H(22) -.1276 .0023 -.0254 .060 0
H(24) .0709 -.1057 -.2171 .060 0
H(26) .2532 -.1022 .2331 .060 0
H(27A) -.0286 .0026 .2366 .060 0
H(27B) .1474 .0003 .3243 .060 0
H(27C) .0538 -.0631 .3180 .060 0
H(28A) -.1613 -.0472 -.3697 .060 0
H(28B) -.1788 .0189 -.2981 .060 0
H(28C) -.2686 -.0452 -.3006 .060 0
H(29A) .3839 -.1609 .1278 .060 0
H(29B) .3689 -.1287 -.0167 .060 0
H(29C) .2788 -.1938 -.0257 .060 0

loop_
_geom_angle_atom_site_label_1
_geom_angle_atom_site_label_2
_geom_angle_atom_site_label_3
_geom_angle
_geom_angle_publ_flag
S(1) Ru(1) S(2) 78.10(10) yes
S(2) Ru(1) N(1) 101.5(2) yes
S(1) Ru(2) N(2) 101.4(2) yes
Ru(1) S(1) Ru(2) 102.10(10) yes
Ru(2) S(1) C(3) 118.2(3) yes
Ru(1) S(2) C(8) 118.0(3) yes
Ru(1) N(1) C(1) 119.7(5) yes
N(1) C(1) C(3) 112.1(7) yes
C(1) C(2) O(1) 117.5(9) yes
O(1) C(2) O(2) 122.0(12) yes
S(1) C(3) C(4) 107.2(7) yes
S(1) C(3) C(5) 106.9(6) yes
C(4) C(3) C(5) 111.0(6) yes
N(2) C(6) C(7) 106.8(6) yes
C(7) C(6) C(8) 111.5(6) yes
C(6) C(7) O(4) 116.2(8) yes
S(2) C(8) C(6) 107.0(4) yes
C(6) C(8) C(9) 112.2(7) yes
C(6) C(8) C(10) 113.1(6) yes
Ru(1) C(11) C(12) 70.7(6) yes
S(1) Ru(1) N(1) 81.4(2) yes
S(1) Ru(2) S(2) 77.70(10) yes
S(2) Ru(2) N(2) 80.8(2) yes
Ru(1) S(1) C(3) 100.6(3) yes
Ru(1) S(2) Ru(2) 102.00(10) yes
Ru(2) S(2) C(8) 101.1(2) yes
N(1) C(1) C(2) 107.5(7) yes
C(2) C(1) C(3) 111.9(6) yes
C(1) C(2) O(2) 120.4(11) yes
S(1) C(3) C(1) 106.4(5) yes
C(1) C(3) C(4) 113.3(7) yes
C(1) C(3) C(5) 111.6(7) yes
Ru(2) N(2) C(6) 120.4(5) yes
N(2) C(6) C(8) 110.2(6) yes
C(6) C(7) O(3) 122.3(8) yes
O(3) C(7) O(4) 121.4(7) yes
S(2) C(8) C(9) 107.7(5) yes
S(2) C(8) C(10) 106.6(6) yes
C(9) C(8) C(10) 109.9(6) yes
S(2) Ru(1) C(11) 105.2(2) no
S(1) Ru(1) C(12) 140.2(3) no
N(1) Ru(1) C(12) 85.7(4) no
S(1) Ru(1) C(13) 108.4(2) no
N(1) Ru(1) C(13) 96.8(4) no
C(12) Ru(1) C(13) 36.3(3) no
S(2) Ru(1) C(14) 128.4(3) no
C(11) Ru(1) C(14) 78.3(3) no
C(13) Ru(1) C(14) 36.1(4) no
S(2) Ru(1) C(15) 96.1(3) no
C(11) Ru(1) C(15) 66.2(4) no
C(13 Ru(1) C(15) 65.6(5) no
S(1) Ru(1) C(16) 137.7(3) no
N(1) Ru(1) C(16) 140.7(3) no
C(12) Ru(1) C(16) 65.8(5) no
C(14) Ru(1) C(16) 65.9(3) no
S(2) Ru(2) C(21) 92.4(3) no
S(1) Ru(2) C(22) 96.7(2) no
N(2) Ru(2) C(22) 161.8(3) no
S(1) Ru(2) C(23) 86.2(3) no
N(2) Ru(2) C(23) 142.8(4) no
C(22) Ru(2) C(23) 37.6(4) no
S(2) Ru(2) C(24) 170.0(3) no
C(21) Ru(2) C(24) 79.0(4) no
C(23) Ru(2) C(24) 35.3(4) no
S(2) Ru(2) C(25) 142.7(2) no
C(21) Ru(2) C(25) 67.2(4) no
C(23) Ru(2) C(25) 65.8(3) no
S(1) Ru(2) C(26) 162.1(3) no
N(2) Ru(2) C(26) 96.1(3) no
C(22) Ru(2) C(26) 65.8(4) no
C(24) Ru(2) C(26) 66.9(4) no
C(12) C(11) C(16) 118.9(8) no
Ru(1) C(12) C(13) 72.1(6) no
Ru(1) C(12) C(17) 127.2(9) no
S(1) Ru(1) C(11) 170.7(3) no
N(1) Ru(1) C(11) 106.1(3) no
S(2) Ru(1) C(12) 141.6(3) no
C(11) Ru(1) C(12) 37.8(4) no
S(2) Ru(1) C(13) 161.4(4) no
C(11) Ru(1) C(13) 65.8(3) no
S(1) Ru(1) C(14) 92.9(3) no
N(1) Ru(1) C(14) 127.6(3) no
C(12) Ru(1) C(14) 66.2(4) no
S(1) Ru(1) C(15) 105.0(3) no
N(1) Ru(1) C(15) 162.2(3) no
C(12) Ru(1) C(15) 78.9(4) no
C(14) Ru(1) C(15) 37.0(4) no
S(2) Ru(1) C(16) 87.2(3) no
C(11) Ru(1) C(16) 35.5(4) no
C(13) Ru(1) C(16) 76.3(4) no
C(15) Ru(1) C(16) 37.0(3) no
S(1) Ru(2) C(21) 129.3(2) no
N(2) Ru(2) C(21) 126.2(3) no
S(2) Ru(2) C(22) 103.9(3) no
C(21) Ru(2) C(22) 37.2(3) no
S(2) Ru(2) C(23) 136.2(3) no
C(21) Ru(2) C(23) 67.1(4) no
S(1) Ru(2) C(24) 103.8(2) no
N(2) Ru(2) C(24) 108.3(4) no
C(22) Ru(2) C(24) 66.1(4) no
S(1) Ru(2) C(25) 139.5(2) no
N(2) Ru(2) C(25) 86.7(3) no
C(22) Ru(2) C(25) 79.0(4) no
C(24) Ru(2) C(25) 37.4(3) no
S(2) Ru(2) C(26) 108.9(3) no
C(21) Ru(2) C(26) 36.2(4) no
C(23) Ru(2) C(26) 77.7(3) no
C(25) Ru(2) C(26) 37.7(4) no
Ru(1) C(11) C(16) 71.7(6) no
Ru(1) C(12) C(11) 71.5(6) no
C(11) C(12) C(13) 118.0(11) no
C(11) C(12) C(17) 120.1(9) no
C(13) C(12) C(17) 121.9(12) no
Ru(1) C(13) C(14) 72.3(5) no
Ru(1) C(14) C(13) 71.6(5) no
C(13) C(14) C(15) 118.0(7) no
C(13) C(14) C(18) 120.4(9) no
Ru(1) C(15) C(14) 73.4(7) no
C(14) C(15) C(16) 119.6(11) no
Ru(1) C(16) C(15) 70.2(7) no
Ru(1) C(16) C(19) 129.4(9) no
C(15) C(16) C(19) 116.4(12) no
Ru(2) C(21) C(26) 70.2(7) no
Ru(2) C(21) C(27) 129.3(8) no
C(26) C(21) C(27) 121.2(8) no
Ru(2) C(22) C(23) 72.0(6) no
Ru(2) C(23) C(22) 70.4(5) no
C(22) C(23) C(24) 120.9(8) no
C(22) C(23) C(28) 116.0(10) no
Ru(2) C(24) C(23) 72.2(6) no
C(23) C(24) C(25) 120.6(10) no
Ru(2) C(25) C(26) 70.7(6) no
Ru(2) C(25) C(29) 126.7(9) no
C(26) C(25) C(29) 121.6(8) no
Ru(2) C(26) C(25) 71.7(6) no
Ru(1) C(13) C(12) 71.6(6) no
C(12) C(13) C(14) 123.1(10) no
Ru(1) C(14) C(15) 69.5(6) no
Ru(1) C(14) C(18) 128.6(8) no
C(15) C(14) C(18) 121.5(10) no
Ru(1) C(15) C(16) 72.7(7) no
Ru(1) C(16) C(11) 72.7(7) no
C(11) C(16) C(15) 122.1(10) no
C(11) C(16) C(19) 121.4(9) no
Ru(2) C(21) C(22) 69.7(6) no
C(22) C(21) C(26) 117.1(10) no
C(22) C(21) C(27) 121.7(10) no
Ru(2) C(22) C(21) 73.1(6) no
C(21) C(22) C(23) 120.7(9) no
Ru(2) C(23) C(24) 72.4(6) no
Ru(2) C(23) C(28) 131.2(9) no
C(24) C(23) C(28) 123.1(10) no
Ru(2) C(24) C(25) 70.9(6) no
Ru(2) C(25) C(24) 71.6(6) no
C(24) C(25) C(26) 117.6(10) no
C(24) C(25) C(29) 120.7(11) no
Ru(2) C(26) C(21) 73.6(6) no
C(21) C(26) C(25) 123.1(8) no

loop_
_geom_bond_atom_site_label_1
_geom_bond_atom_site_label_2
_geom_bond_distance
_geom_bond_publ_flag
Ru(1) S(1) 2.335(3) yes
Ru(1) N(1) 2.138(7) yes
Ru(1) C(12) 2.230(11) yes
Ru(1) C(14) 2.247(8) yes
Ru(1) C(16) 2.228(13) yes
Ru(2) S(2) 2.348(3) yes
Ru(2) C(21) 2.222(11) yes
Ru(2) C(23) 2.200(9) yes
Ru(2) C(25) 2.193(11) yes
S(1) C(3) 1.855(9) yes
N(1) C(1) 1.458(10) yes
C(1) C(3) 1.530(9) yes
C(2) O(2) 1.194(14) yes
(3) C(5) 1.542(11) yes
C(6) C(7) 1.518(10) yes
C(7) O(3) 1.209(13) yes
C(8) C(9) 1.534(11) yes
Ru(1) S(2) 2.394(2) yes
Ru(1) C(11) 2.240(10) yes
Ru(1) C(13) 2.237(9) yes
Ru(1) C(15) 2.196(13) yes
Ru(2) S(1) 2.401(2) yes
Ru(2) N(2) 2.144(6) yes
Ru(2) C(22) 2.178(10) yes
Ru(2) C(24) 2.202(10) yes
Ru(2) C(26) 2.180(10) yes
S(2) C(8) 1.845(6) yes
C(1) C(2) 1.540(15) yes
C(2) O(1) 1.308(15) yes
C(3) C(4) 1.531(13) yes
N(2) C(6) 1.485(9) yes
C(6) C(8) 1.539(12) yes
C(7) O(4) 1.327(11) yes
C(8) C(10) 1.521(12) yes
C(11) C(12) 1.447(16) no
C(12) C(13) 1.390(12) no
C(13) C(14) 1.389(16) no
C(14) C(18) 1.502(12) no
C(16) C(19) 1.492(19) no
C(21) C(26) 1.370(15) no
C(22) C(23) 1.411(16) no
C(23) C(28) 1.522(12) no
C(25) C(26) 1.411(16) no
C(11) C(16) 1.364(17) no
C(12) C(17) 1.51(2) no
C(14) C(15) 1.411(15) no
C(15) C(16) 1.405(12) no
C(21) C(22) 1.403(11) no
C(21) C(27) 1.479(18) no
C(23) C(24) 1.337(17) no
C(24) C(25) 1.411(11) no
C(25) C(29) 1.500(19) no
